data_7045861
loop_
_publ_author_name
'Andreychuk, Nicholas R.'
'Dickie, Tara'
'Emslie, David J. H.'
'Jenkins, Hilary A.'

_publ_section_title
;
 Thorium(iv) alkyl and allyl complexes of a rigid NON-donor pincer ligand
 with flanking 1-adamantyl substituents.
;
_journal_issue 14
_journal_name_full 'Dalton transactions (Cambridge, England : 2003)'
_journal_page_first 4866
_journal_page_last 4876
_journal_paper_doi 10.1039/c8dt00421h
_journal_volume 47
_journal_year 2018
_chemical_formula_moiety 'C55 H88 N2 O2 Si2 Th'
_chemical_formula_sum 'C55 H88 N2 O2 Si2 Th'
_chemical_formula_weight 1097.49
_space_group_crystal_system monoclinic
_space_group_IT_number 14
_space_group_name_Hall '-P 2yn'
_space_group_name_H-M_alt 'P 1 21/n 1'
_symmetry_space_group_name_Hall '-P 2yn'
_symmetry_space_group_name_H-M 'P 1 21/n 1'
_atom_sites_solution_hydrogens geom
_audit_creation_method SHELXL-2014/7
_audit_update_record
;
2018-01-31 deposited with the CCDC.
2018-03-06 downloaded from the CCDC.
;
_cell_angle_alpha 90
_cell_angle_beta 100.431(2)
_cell_angle_gamma 90
_cell_formula_units_Z 4
_cell_length_a 11.8753(13)
_cell_length_b 19.058(2)
_cell_length_c 24.429(3)
_cell_measurement_reflns_used 9892
_cell_measurement_temperature 120(2)
_cell_measurement_theta_max 32.41
_cell_measurement_theta_min 2.76
_cell_volume 5437.4(11)
_computing_cell_refinement 'Bruker SMART'
_computing_data_collection 'Bruker SMART'
_computing_data_reduction 'Bruker SAINT'
_computing_molecular_graphics 'Bruker SHELXTL'
_computing_publication_material 'Bruker SHELXTL'
_computing_structure_refinement 'SHELXL-2014/7 (Sheldrick, 2014)'
_computing_structure_solution 'Bruker SHELXTL'
_diffrn_ambient_temperature 120(2)
_diffrn_measured_fraction_theta_full 0.999
_diffrn_measured_fraction_theta_max 0.969
_diffrn_measurement_device_type 'CCD area detector'
_diffrn_measurement_method 'phi and omega scans'
_diffrn_radiation_type MoK\a
_diffrn_radiation_wavelength 0.71073
_diffrn_reflns_av_R_equivalents 0.0742
_diffrn_reflns_av_unetI/netI 0.0768
_diffrn_reflns_Laue_measured_fraction_full 0.999
_diffrn_reflns_Laue_measured_fraction_max 0.969
_diffrn_reflns_limit_h_max 11
_diffrn_reflns_limit_h_min -18
_diffrn_reflns_limit_k_max 29
_diffrn_reflns_limit_k_min -27
_diffrn_reflns_limit_l_max 37
_diffrn_reflns_limit_l_min -37
_diffrn_reflns_number 92036
_diffrn_reflns_point_group_measured_fraction_full 0.999
_diffrn_reflns_point_group_measured_fraction_max 0.969
_diffrn_reflns_theta_full 25.242
_diffrn_reflns_theta_max 33.374
_diffrn_reflns_theta_min 2.004
_exptl_absorpt_coefficient_mu 2.826
_exptl_absorpt_correction_T_max 0.8782
_exptl_absorpt_correction_T_min 0.5232
_exptl_absorpt_correction_type numerical
_exptl_absorpt_process_details SADABS-2012/1
_exptl_crystal_colour colourless
_exptl_crystal_density_diffrn 1.341
_exptl_crystal_description rod
_exptl_crystal_F_000 2264
_exptl_crystal_size_max 0.390
_exptl_crystal_size_mid 0.110
_exptl_crystal_size_min 0.060
_refine_diff_density_max 1.306
_refine_diff_density_min -1.353
_refine_diff_density_rms 0.150
_refine_ls_extinction_method none
_refine_ls_goodness_of_fit_ref 0.997
_refine_ls_hydrogen_treatment constr
_refine_ls_matrix_type full
_refine_ls_number_parameters 559
_refine_ls_number_reflns 20473
_refine_ls_number_restraints 0
_refine_ls_restrained_S_all 0.997
_refine_ls_R_factor_all 0.0757
_refine_ls_R_factor_gt 0.0403
_refine_ls_shift/su_max 0.005
_refine_ls_shift/su_mean 0.000
_refine_ls_structure_factor_coef Fsqd
_refine_ls_weighting_details 'w=1/[\s^2^(Fo^2^)+(0.0254P)^2^+0.4791P] where P=(Fo^2^+2Fc^2^)/3'
_refine_ls_weighting_scheme calc
_refine_ls_wR_factor_gt 0.0665
_refine_ls_wR_factor_ref 0.0762
_reflns_Friedel_coverage 0.000
_reflns_number_gt 14498
_reflns_number_total 20473
_reflns_threshold_expression 'I > 2\s(I)'
_cod_data_source_file c8dt00421h2.cif
_cod_data_source_block NRA9_0m
_cod_depositor_comments 'Adding full bibliography for 7045861--7045863.cif.'
_cod_database_code 7045861
_shelx_shelxl_version_number 2014/7
_shelx_space_group_comment
; 
The symmetry employed for this shelxl refinement is uniquely defined 
by the following loop, which should always be used as a source of 
symmetry information in preference to the above space-group names. 
They are only intended as comments. 
;
_shelx_estimated_absorpt_t_min 0.405
_shelx_estimated_absorpt_t_max 0.849

loop_
_space_group_symop_operation_xyz
'x, y, z'
'-x+1/2, y+1/2, -z+1/2'
'-x, -y, -z'
'x-1/2, -y-1/2, z-1/2'

loop_
_atom_site_label
_atom_site_type_symbol
_atom_site_fract_x
_atom_site_fract_y
_atom_site_fract_z
_atom_site_U_iso_or_equiv
_atom_site_adp_type
_atom_site_occupancy
_atom_site_site_symmetry_order
_atom_site_calc_flag
_atom_site_refinement_flags_posn
_atom_site_refinement_flags_adp
Th1 Th 0.63657(2) 0.75649(2) 0.37746(2) 0.01418(3) Uani 1 1 d . .
Si2 Si 0.67272(6) 0.75650(4) 0.22481(4) 0.02094(16) Uani 1 1 d . .
Si1 Si 0.92465(7) 0.77781(4) 0.48795(4) 0.02558(19) Uani 1 1 d . .
O1 O 0.43330(14) 0.73221(9) 0.32472(8) 0.0149(4) Uani 1 1 d . .
O2 O 0.49514(16) 0.73899(10) 0.45096(9) 0.0222(4) Uani 1 1 d . .
N1 N 0.51700(17) 0.85668(11) 0.36232(10) 0.0157(5) Uani 1 1 d . .
N2 N 0.58922(17) 0.63634(11) 0.36717(10) 0.0149(5) Uani 1 1 d . .
C55 C 0.4247(3) 0.78899(18) 0.47367(16) 0.0379(9) Uani 1 1 d . .
H55A H 0.3954 0.8254 0.4458 0.045 Uiso 1 1 calc R U
H55B H 0.4686 0.8120 0.5072 0.045 Uiso 1 1 calc R U
C29 C 0.5675(2) 1.08091(14) 0.39097(14) 0.0263(7) Uani 1 1 d . .
H29A H 0.6047 1.1271 0.3995 0.032 Uiso 1 1 calc R U
H29B H 0.4836 1.0881 0.3829 0.032 Uiso 1 1 calc R U
C52 C 0.4929(3) 0.67704(17) 0.48463(15) 0.0364(8) Uani 1 1 d . .
H52A H 0.5466 0.6818 0.5205 0.044 Uiso 1 1 calc R U
H52B H 0.5140 0.6349 0.4650 0.044 Uiso 1 1 calc R U
C48 C 0.7452(2) 0.77405(15) 0.29756(12) 0.0209(6) Uani 1 1 d . .
H48A H 0.7721 0.8233 0.2992 0.025 Uiso 1 1 calc R U
H48B H 0.8143 0.7440 0.3051 0.025 Uiso 1 1 calc R U
C45 C 0.9911(3) 0.7766(2) 0.42401(17) 0.0536(11) Uani 1 1 d . .
H45A H 1.0733 0.7861 0.4343 0.080 Uiso 1 1 calc R U
H45B H 0.9795 0.7304 0.4063 0.080 Uiso 1 1 calc R U
H45C H 0.9552 0.8126 0.3980 0.080 Uiso 1 1 calc R U
C50 C 0.7728(3) 0.75996(17) 0.17336(14) 0.0331(7) Uani 1 1 d . .
H50A H 0.7300 0.7504 0.1359 0.050 Uiso 1 1 calc R U
H50B H 0.8075 0.8067 0.1741 0.050 Uiso 1 1 calc R U
H50C H 0.8331 0.7247 0.1832 0.050 Uiso 1 1 calc R U
C39 C 0.7746(2) 0.43805(14) 0.39084(13) 0.0230(6) Uani 1 1 d . .
H39A H 0.7024 0.4126 0.3920 0.028 Uiso 1 1 calc R U
H39B H 0.8376 0.4033 0.3953 0.028 Uiso 1 1 calc R U
C54 C 0.3282(4) 0.7465(2) 0.4883(3) 0.0778(17) Uani 1 1 d . .
H54A H 0.2595 0.7499 0.4586 0.093 Uiso 1 1 calc R U
H54B H 0.3081 0.7629 0.5237 0.093 Uiso 1 1 calc R U
C4 C 0.4746(2) 0.61454(13) 0.35455(12) 0.0150(5) Uani 1 1 d . .
C53 C 0.3725(4) 0.6720(2) 0.4938(2) 0.0779(17) Uani 1 1 d . .
H53A H 0.3698 0.6531 0.5313 0.093 Uiso 1 1 calc R U
H53B H 0.3266 0.6413 0.4655 0.093 Uiso 1 1 calc R U
C13 C 0.2372(2) 0.77449(13) 0.30502(12) 0.0163(5) Uani 1 1 d . .
C51 C 0.5563(2) 0.82280(16) 0.20607(14) 0.0276(7) Uani 1 1 d . .
H51A H 0.5166 0.8147 0.1678 0.041 Uiso 1 1 calc R U
H51B H 0.5017 0.8185 0.2315 0.041 Uiso 1 1 calc R U
H51C H 0.5895 0.8700 0.2090 0.041 Uiso 1 1 calc R U
C24 C 0.5697(2) 0.92716(13) 0.37587(12) 0.0156(5) Uani 1 1 d . .
C33 C 0.7293(2) 1.01993(16) 0.45331(14) 0.0277(7) Uani 1 1 d . .
H33A H 0.7692 1.0653 0.4617 0.033 Uiso 1 1 calc R U
H33B H 0.7503 0.9888 0.4860 0.033 Uiso 1 1 calc R U
C14 C 0.2231(3) 0.70242(16) 0.21926(14) 0.0327(8) Uani 1 1 d . .
H14A H 0.2003 0.6569 0.2021 0.049 Uiso 1 1 calc R U
H14B H 0.1783 0.7397 0.1979 0.049 Uiso 1 1 calc R U
H14C H 0.3047 0.7102 0.2195 0.049 Uiso 1 1 calc R U
C34 C 0.6808(2) 0.58146(13) 0.37532(12) 0.0158(6) Uani 1 1 d . .
C23 C -0.0060(2) 0.94002(16) 0.30273(15) 0.0309(8) Uani 1 1 d . .
H23A H -0.0072 0.9310 0.2631 0.046 Uiso 1 1 calc R U
H23B H -0.0338 0.8985 0.3198 0.046 Uiso 1 1 calc R U
H23C H -0.0555 0.9801 0.3067 0.046 Uiso 1 1 calc R U
C15 C 0.0732(2) 0.68865(15) 0.27898(16) 0.0322(8) Uani 1 1 d . .
H15A H 0.0529 0.6424 0.2625 0.048 Uiso 1 1 calc R U
H15B H 0.0582 0.6896 0.3171 0.048 Uiso 1 1 calc R U
H15C H 0.0270 0.7248 0.2568 0.048 Uiso 1 1 calc R U
C49 C 0.6018(3) 0.66877(16) 0.21579(14) 0.0321(8) Uani 1 1 d . .
H49A H 0.5652 0.6626 0.1768 0.048 Uiso 1 1 calc R U
H49B H 0.6591 0.6319 0.2263 0.048 Uiso 1 1 calc R U
H49C H 0.5437 0.6658 0.2395 0.048 Uiso 1 1 calc R U
C25 C 0.7016(2) 0.91675(14) 0.38898(13) 0.0197(6) Uani 1 1 d . .
H25A H 0.7215 0.8845 0.4211 0.024 Uiso 1 1 calc R U
H25B H 0.7269 0.8947 0.3565 0.024 Uiso 1 1 calc R U
C5 C 0.3983(2) 0.85222(13) 0.34433(12) 0.0156(5) Uani 1 1 d . .
C17 C 0.3723(3) 0.40487(17) 0.37995(19) 0.0533(12) Uani 1 1 d . .
H17A H 0.4178 0.4003 0.3504 0.080 Uiso 1 1 calc R U
H17B H 0.4211 0.4223 0.4139 0.080 Uiso 1 1 calc R U
H17C H 0.3410 0.3590 0.3873 0.080 Uiso 1 1 calc R U
C10 C 0.2771(2) 0.64757(13) 0.31314(12) 0.0167(6) Uani 1 1 d . .
C47 C 0.9536(3) 0.8657(2) 0.52106(19) 0.0583(13) Uani 1 1 d . .
H47A H 1.0365 0.8738 0.5296 0.087 Uiso 1 1 calc R U
H47B H 0.9173 0.9020 0.4955 0.087 Uiso 1 1 calc R U
H47C H 0.9224 0.8673 0.5555 0.087 Uiso 1 1 calc R U
C2 C 0.3167(2) 0.52981(14) 0.34901(12) 0.0180(6) Uani 1 1 d . .
C38 C 0.7970(2) 0.49130(15) 0.43830(13) 0.0223(6) Uani 1 1 d . .
H38 H 0.8041 0.4663 0.4747 0.027 Uiso 1 1 calc R U
C46 C 1.0038(3) 0.7106(2) 0.53487(19) 0.0605(13) Uani 1 1 d . .
H46A H 1.0855 0.7224 0.5425 0.091 Uiso 1 1 calc R U
H46B H 0.9746 0.7096 0.5699 0.091 Uiso 1 1 calc R U
H46C H 0.9931 0.6645 0.5170 0.091 Uiso 1 1 calc R U
C11 C 0.3924(2) 0.66340(13) 0.33084(12) 0.0149(5) Uani 1 1 d . .
C8 C 0.1602(2) 0.82982(14) 0.30711(12) 0.0176(6) Uani 1 1 d . .
H8 H 0.0806 0.8223 0.2948 0.021 Uiso 1 1 calc R U
C44 C 0.7687(2) 0.76009(15) 0.47103(13) 0.0231(6) Uani 1 1 d . .
H44A H 0.7338 0.7948 0.4930 0.028 Uiso 1 1 calc R U
H44B H 0.7589 0.7139 0.4881 0.028 Uiso 1 1 calc R U
C3 C 0.4316(2) 0.54787(13) 0.36420(12) 0.0172(6) Uani 1 1 d . .
H3 H 0.4835 0.5134 0.3820 0.021 Uiso 1 1 calc R U
C7 C 0.1984(2) 0.89522(13) 0.32684(12) 0.0159(5) Uani 1 1 d . .
C12 C 0.3519(2) 0.78694(13) 0.32401(12) 0.0148(5) Uani 1 1 d . .
C9 C 0.2008(2) 0.70299(14) 0.27977(13) 0.0198(6) Uani 1 1 d . .
C1 C 0.2401(2) 0.58019(14) 0.32320(12) 0.0190(6) Uani 1 1 d . .
H1 H 0.1614 0.5685 0.3123 0.023 Uiso 1 1 calc R U
C6 C 0.3162(2) 0.90525(13) 0.34447(12) 0.0165(6) Uani 1 1 d . .
H6 H 0.3421 0.9505 0.3573 0.020 Uiso 1 1 calc R U
C28 C 0.5996(2) 1.03160(15) 0.44118(13) 0.0246(7) Uani 1 1 d . .
H28 H 0.5753 1.0532 0.4745 0.030 Uiso 1 1 calc R U
C30 C 0.6071(2) 1.04832(14) 0.34003(13) 0.0223(6) Uani 1 1 d . .
H30 H 0.5880 1.0808 0.3075 0.027 Uiso 1 1 calc R U
C37 C 0.6971(2) 0.54414(14) 0.43245(12) 0.0194(6) Uani 1 1 d . .
H37A H 0.7131 0.5794 0.4626 0.023 Uiso 1 1 calc R U
H37B H 0.6258 0.5192 0.4361 0.023 Uiso 1 1 calc R U
C42 C 0.8970(2) 0.56927(15) 0.38033(14) 0.0244(7) Uani 1 1 d . .
H42 H 0.9687 0.5963 0.3791 0.029 Uiso 1 1 calc R U
C40 C 0.7661(2) 0.47553(14) 0.33481(12) 0.0188(6) Uani 1 1 d . .
H40 H 0.7527 0.4401 0.3041 0.023 Uiso 1 1 calc R U
C20 C 0.1164(2) 0.95632(14) 0.33156(13) 0.0208(6) Uani 1 1 d . .
C41 C 0.8771(2) 0.51557(14) 0.33267(13) 0.0234(6) Uani 1 1 d . .
H41A H 0.8711 0.5399 0.2965 0.028 Uiso 1 1 calc R U
H41B H 0.9422 0.4824 0.3366 0.028 Uiso 1 1 calc R U
C16 C 0.2744(2) 0.45632(14) 0.36165(13) 0.0219(6) Uani 1 1 d . .
C26 C 0.5463(2) 0.97790(13) 0.32593(12) 0.0186(6) Uani 1 1 d . .
H26A H 0.5734 0.9565 0.2937 0.022 Uiso 1 1 calc R U
H26B H 0.4629 0.9859 0.3153 0.022 Uiso 1 1 calc R U
C36 C 0.6654(2) 0.52727(13) 0.32756(12) 0.0178(6) Uani 1 1 d . .
H36A H 0.5931 0.5011 0.3270 0.021 Uiso 1 1 calc R U
H36B H 0.6599 0.5520 0.2915 0.021 Uiso 1 1 calc R U
C35 C 0.7941(2) 0.61983(14) 0.37286(13) 0.0191(6) Uani 1 1 d . .
H35A H 0.7876 0.6440 0.3365 0.023 Uiso 1 1 calc R U
H35B H 0.8076 0.6559 0.4024 0.023 Uiso 1 1 calc R U
C27 C 0.5391(2) 0.96060(14) 0.42876(12) 0.0202(6) Uani 1 1 d . .
H27A H 0.4552 0.9674 0.4237 0.024 Uiso 1 1 calc R U
H27B H 0.5623 0.9286 0.4608 0.024 Uiso 1 1 calc R U
C21 C 0.1543(3) 1.02299(16) 0.30466(17) 0.0407(10) Uani 1 1 d . .
H21A H 0.1541 1.0143 0.2651 0.061 Uiso 1 1 calc R U
H21B H 0.1012 1.0613 0.3085 0.061 Uiso 1 1 calc R U
H21C H 0.2317 1.0359 0.3232 0.061 Uiso 1 1 calc R U
C19 C 0.1991(3) 0.42522(16) 0.30965(14) 0.0331(8) Uani 1 1 d . .
H19A H 0.2441 0.4208 0.2799 0.050 Uiso 1 1 calc R U
H19B H 0.1717 0.3788 0.3185 0.050 Uiso 1 1 calc R U
H19C H 0.1336 0.4562 0.2973 0.050 Uiso 1 1 calc R U
C31 C 0.7365(2) 1.03608(15) 0.35291(14) 0.0256(7) Uani 1 1 d . .
H31A H 0.7622 1.0155 0.3201 0.031 Uiso 1 1 calc R U
H31B H 0.7767 1.0813 0.3617 0.031 Uiso 1 1 calc R U
C32 C 0.7653(2) 0.98641(15) 0.40244(14) 0.0247(7) Uani 1 1 d . .
H32 H 0.8496 0.9775 0.4104 0.030 Uiso 1 1 calc R U
C22 C 0.1168(3) 0.97018(18) 0.39309(15) 0.0355(8) Uani 1 1 d . .
H22A H 0.1950 0.9807 0.4120 0.053 Uiso 1 1 calc R U
H22B H 0.0670 1.0102 0.3969 0.053 Uiso 1 1 calc R U
H22C H 0.0887 0.9285 0.4099 0.053 Uiso 1 1 calc R U
C43 C 0.9082(2) 0.53113(15) 0.43602(13) 0.0251(7) Uani 1 1 d . .
H43A H 0.9234 0.5654 0.4669 0.030 Uiso 1 1 calc R U
H43B H 0.9732 0.4978 0.4402 0.030 Uiso 1 1 calc R U
C18 C 0.2041(3) 0.46312(19) 0.40780(16) 0.0458(10) Uani 1 1 d . .
H18A H 0.1410 0.4961 0.3962 0.069 Uiso 1 1 calc R U
H18B H 0.1730 0.4171 0.4151 0.069 Uiso 1 1 calc R U
H18C H 0.2531 0.4805 0.4417 0.069 Uiso 1 1 calc R U

loop_
_atom_site_aniso_label
_atom_site_aniso_U_11
_atom_site_aniso_U_22
_atom_site_aniso_U_33
_atom_site_aniso_U_23
_atom_site_aniso_U_13
_atom_site_aniso_U_12
Th1 0.01127(4) 0.01240(5) 0.01867(5) -0.00041(4) 0.00218(3) 0.00021(4)
Si2 0.0243(3) 0.0188(4) 0.0206(4) 0.0024(3) 0.0065(3) 0.0049(3)
Si1 0.0227(4) 0.0246(4) 0.0263(5) 0.0010(4) -0.0041(3) -0.0023(3)
O1 0.0130(8) 0.0107(8) 0.0211(11) -0.0007(7) 0.0033(7) 0.0019(6)
O2 0.0242(9) 0.0218(10) 0.0225(11) 0.0028(9) 0.0090(8) 0.0037(8)
N1 0.0110(10) 0.0126(10) 0.0236(14) -0.0003(9) 0.0034(9) -0.0006(8)
N2 0.0106(9) 0.0134(10) 0.0201(13) 0.0021(9) 0.0009(8) 0.0015(8)
C55 0.051(2) 0.0319(19) 0.038(2) 0.0069(16) 0.0269(18) 0.0135(15)
C29 0.0279(15) 0.0147(13) 0.038(2) -0.0029(13) 0.0116(14) -0.0016(11)
C52 0.054(2) 0.0253(17) 0.035(2) 0.0129(15) 0.0195(17) 0.0070(15)
C48 0.0198(13) 0.0193(14) 0.0245(17) 0.0003(12) 0.0063(11) 0.0011(10)
C45 0.0352(19) 0.081(3) 0.045(3) 0.000(2) 0.0089(18) -0.0200(19)
C50 0.0357(16) 0.0391(19) 0.0277(19) 0.0080(15) 0.0143(13) 0.0104(14)
C39 0.0231(14) 0.0188(14) 0.0275(19) 0.0043(12) 0.0059(12) 0.0065(11)
C54 0.050(2) 0.077(4) 0.121(5) 0.027(3) 0.055(3) 0.010(2)
C4 0.0133(11) 0.0148(12) 0.0169(15) -0.0016(11) 0.0032(10) -0.0001(9)
C53 0.082(3) 0.053(3) 0.118(5) 0.016(3) 0.070(3) -0.009(2)
C13 0.0165(12) 0.0117(12) 0.0199(16) 0.0005(10) 0.0011(10) 0.0030(9)
C51 0.0295(16) 0.0273(16) 0.0272(19) 0.0067(14) 0.0080(14) 0.0094(12)
C24 0.0147(12) 0.0129(12) 0.0197(16) -0.0006(11) 0.0045(10) -0.0009(9)
C33 0.0318(16) 0.0234(15) 0.0268(19) -0.0070(13) 0.0023(14) -0.0089(12)
C14 0.0440(19) 0.0224(16) 0.027(2) -0.0048(14) -0.0069(15) 0.0099(14)
C34 0.0151(12) 0.0128(12) 0.0192(16) 0.0008(11) 0.0023(10) 0.0034(9)
C23 0.0250(15) 0.0277(17) 0.039(2) -0.0028(15) 0.0036(14) 0.0101(12)
C15 0.0149(13) 0.0184(15) 0.058(3) -0.0042(15) -0.0085(14) 0.0005(11)
C49 0.047(2) 0.0262(17) 0.0229(19) -0.0020(14) 0.0058(15) -0.0031(14)
C25 0.0163(12) 0.0170(13) 0.0255(18) 0.0004(12) 0.0031(12) -0.0007(10)
C5 0.0130(11) 0.0150(12) 0.0194(16) 0.0015(11) 0.0048(10) 0.0007(9)
C17 0.0288(17) 0.0235(17) 0.100(4) 0.024(2) -0.008(2) -0.0043(14)
C10 0.0142(11) 0.0147(12) 0.0202(16) -0.0029(11) 0.0002(10) 0.0022(9)
C47 0.042(2) 0.046(2) 0.081(4) -0.026(2) -0.003(2) -0.0082(18)
C2 0.0167(12) 0.0157(13) 0.0216(16) 0.0028(11) 0.0034(11) -0.0011(10)
C38 0.0237(14) 0.0228(15) 0.0201(17) 0.0056(12) 0.0031(12) 0.0094(11)
C46 0.038(2) 0.061(3) 0.071(3) 0.036(2) -0.020(2) -0.0066(19)
C11 0.0144(11) 0.0116(12) 0.0181(16) 0.0014(10) 0.0009(10) -0.0019(9)
C8 0.0122(11) 0.0177(13) 0.0236(17) 0.0013(11) 0.0052(10) 0.0022(9)
C44 0.0206(12) 0.0224(14) 0.0254(17) -0.0024(13) 0.0021(11) 0.0017(11)
C3 0.0153(12) 0.0128(12) 0.0231(16) 0.0034(11) 0.0023(11) 0.0038(9)
C7 0.0164(12) 0.0156(13) 0.0165(15) 0.0038(11) 0.0054(10) 0.0045(9)
C12 0.0139(11) 0.0122(12) 0.0185(15) 0.0001(10) 0.0035(10) 0.0025(9)
C9 0.0157(12) 0.0150(13) 0.0257(18) -0.0013(12) -0.0041(11) 0.0021(10)
C1 0.0132(12) 0.0172(13) 0.0258(17) -0.0005(12) 0.0017(11) -0.0009(10)
C6 0.0161(12) 0.0105(12) 0.0232(16) -0.0002(11) 0.0045(11) 0.0008(9)
C28 0.0319(16) 0.0212(15) 0.0232(18) -0.0099(13) 0.0116(13) -0.0057(12)
C30 0.0247(14) 0.0188(14) 0.0252(18) 0.0029(12) 0.0092(12) -0.0035(11)
C37 0.0188(13) 0.0215(14) 0.0175(16) 0.0012(12) 0.0019(11) 0.0048(10)
C42 0.0152(12) 0.0207(14) 0.038(2) -0.0018(13) 0.0058(12) 0.0024(10)
C40 0.0204(13) 0.0156(13) 0.0208(17) -0.0023(11) 0.0045(11) 0.0037(10)
C20 0.0181(13) 0.0154(13) 0.0308(19) -0.0008(12) 0.0093(12) 0.0036(10)
C41 0.0209(13) 0.0202(14) 0.0310(19) 0.0011(13) 0.0099(12) 0.0062(11)
C16 0.0190(13) 0.0179(14) 0.0289(18) 0.0042(12) 0.0047(12) -0.0034(10)
C26 0.0205(13) 0.0160(13) 0.0206(17) 0.0003(11) 0.0070(11) -0.0007(10)
C36 0.0190(12) 0.0157(13) 0.0190(16) 0.0003(11) 0.0041(11) 0.0014(10)
C35 0.0130(11) 0.0152(13) 0.0294(18) -0.0005(12) 0.0047(11) 0.0017(9)
C27 0.0227(13) 0.0196(14) 0.0203(17) -0.0010(12) 0.0092(11) -0.0011(10)
C21 0.0342(18) 0.0205(16) 0.073(3) 0.0159(17) 0.0247(18) 0.0131(13)
C19 0.0422(18) 0.0217(16) 0.034(2) -0.0001(14) 0.0040(16) -0.0111(13)
C31 0.0258(15) 0.0196(14) 0.034(2) -0.0012(13) 0.0120(13) -0.0079(11)
C32 0.0152(13) 0.0231(15) 0.036(2) -0.0034(13) 0.0035(12) -0.0047(11)
C22 0.0350(18) 0.0363(19) 0.036(2) -0.0094(16) 0.0083(15) 0.0135(14)
C43 0.0155(13) 0.0279(16) 0.0296(19) -0.0039(13) -0.0017(12) 0.0079(11)
C18 0.066(3) 0.039(2) 0.037(2) 0.0029(18) 0.024(2) -0.0155(18)

loop_
_atom_type_symbol
_atom_type_description
_atom_type_scat_dispersion_real
_atom_type_scat_dispersion_imag
_atom_type_scat_source
C C 0.0033 0.0016 'International Tables Vol C Tables 4.2.6.8 and 6.1.1.4'
H H 0.0000 0.0000 'International Tables Vol C Tables 4.2.6.8 and 6.1.1.4'
N N 0.0061 0.0033 'International Tables Vol C Tables 4.2.6.8 and 6.1.1.4'
O O 0.0106 0.0060 'International Tables Vol C Tables 4.2.6.8 and 6.1.1.4'
Si Si 0.0817 0.0704 'International Tables Vol C Tables 4.2.6.8 and 6.1.1.4'
Th Th -7.2400 8.8979 'International Tables Vol C Tables 4.2.6.8 and 6.1.1.4'

loop_
_geom_angle_atom_site_label_1
_geom_angle_atom_site_label_2
_geom_angle_atom_site_label_3
_geom_angle
N2 Th1 N1 129.87(7)
N2 Th1 C44 102.68(8)
N1 Th1 C44 112.06(9)
N2 Th1 C48 100.93(8)
N1 Th1 C48 98.44(8)
C44 Th1 C48 111.81(9)
N2 Th1 O1 65.61(6)
N1 Th1 O1 65.40(6)
C44 Th1 O1 146.39(8)
C48 Th1 O1 101.53(8)
N2 Th1 O2 77.61(7)
N1 Th1 O2 77.01(7)
C44 Th1 O2 76.13(8)
C48 Th1 O2 172.00(7)
O1 Th1 O2 70.64(6)
C48 Si2 C49 113.25(14)
C48 Si2 C51 107.86(14)
C49 Si2 C51 106.18(15)
C48 Si2 C50 113.14(14)
C49 Si2 C50 106.19(15)
C51 Si2 C50 109.99(14)
C44 Si1 C46 112.68(16)
C44 Si1 C47 111.03(15)
C46 Si1 C47 108.6(2)
C44 Si1 C45 111.50(16)
C46 Si1 C45 105.3(2)
C47 Si1 C45 107.5(2)
C11 O1 C12 115.82(18)
C11 O1 Th1 115.09(14)
C12 O1 Th1 116.77(14)
C52 O2 C55 104.4(2)
C52 O2 Th1 124.06(17)
C55 O2 Th1 130.51(17)
C5 N1 C24 118.8(2)
C5 N1 Th1 122.73(16)
C24 N1 Th1 118.38(15)
C4 N2 C34 118.4(2)
C4 N2 Th1 120.91(15)
C34 N2 Th1 120.69(15)
O2 C55 C54 104.9(3)
O2 C55 H55A 110.8
C54 C55 H55A 110.8
O2 C55 H55B 110.8
C54 C55 H55B 110.8
H55A C55 H55B 108.9
C28 C29 C30 109.3(2)
C28 C29 H29A 109.8
C30 C29 H29A 109.8
C28 C29 H29B 109.8
C30 C29 H29B 109.8
H29A C29 H29B 108.3
O2 C52 C53 104.8(3)
O2 C52 H52A 110.8
C53 C52 H52A 110.8
O2 C52 H52B 110.8
C53 C52 H52B 110.8
H52A C52 H52B 108.9
Si2 C48 Th1 119.82(12)
Si2 C48 H48A 107.4
Th1 C48 H48A 107.4
Si2 C48 H48B 107.4
Th1 C48 H48B 107.4
H48A C48 H48B 106.9
Si1 C45 H45A 109.5
Si1 C45 H45B 109.5
H45A C45 H45B 109.5
Si1 C45 H45C 109.5
H45A C45 H45C 109.5
H45B C45 H45C 109.5
Si2 C50 H50A 109.5
Si2 C50 H50B 109.5
H50A C50 H50B 109.5
Si2 C50 H50C 109.5
H50A C50 H50C 109.5
H50B C50 H50C 109.5
C38 C39 C40 110.1(2)
C38 C39 H39A 109.6
C40 C39 H39A 109.6
C38 C39 H39B 109.6
C40 C39 H39B 109.6
H39A C39 H39B 108.2
C55 C54 C53 105.1(3)
C55 C54 H54A 110.7
C53 C54 H54A 110.7
C55 C54 H54B 110.7
C53 C54 H54B 110.7
H54A C54 H54B 108.8
C11 C4 N2 118.1(2)
C11 C4 C3 115.1(2)
N2 C4 C3 126.8(2)
C52 C53 C54 104.7(3)
C52 C53 H53A 110.8
C54 C53 H53A 110.8
C52 C53 H53B 110.8
C54 C53 H53B 110.8
H53A C53 H53B 108.9
C12 C13 C8 118.0(2)
C12 C13 C9 118.7(2)
C8 C13 C9 123.2(2)
Si2 C51 H51A 109.5
Si2 C51 H51B 109.5
H51A C51 H51B 109.5
Si2 C51 H51C 109.5
H51A C51 H51C 109.5
H51B C51 H51C 109.5
N1 C24 C27 113.9(2)
N1 C24 C26 112.4(2)
C27 C24 C26 111.6(2)
N1 C24 C25 107.29(19)
C27 C24 C25 105.1(2)
C26 C24 C25 105.9(2)
C32 C33 C28 108.9(2)
C32 C33 H33A 109.9
C28 C33 H33A 109.9
C32 C33 H33B 109.9
C28 C33 H33B 109.9
H33A C33 H33B 108.3
C9 C14 H14A 109.5
C9 C14 H14B 109.5
H14A C14 H14B 109.5
C9 C14 H14C 109.5
H14A C14 H14C 109.5
H14B C14 H14C 109.5
N2 C34 C35 106.4(2)
N2 C34 C36 112.5(2)
C35 C34 C36 105.9(2)
N2 C34 C37 114.2(2)
C35 C34 C37 106.6(2)
C36 C34 C37 110.6(2)
C20 C23 H23A 109.5
C20 C23 H23B 109.5
H23A C23 H23B 109.5
C20 C23 H23C 109.5
H23A C23 H23C 109.5
H23B C23 H23C 109.5
C9 C15 H15A 109.5
C9 C15 H15B 109.5
H15A C15 H15B 109.5
C9 C15 H15C 109.5
H15A C15 H15C 109.5
H15B C15 H15C 109.5
Si2 C49 H49A 109.5
Si2 C49 H49B 109.5
H49A C49 H49B 109.5
Si2 C49 H49C 109.5
H49A C49 H49C 109.5
H49B C49 H49C 109.5
C32 C25 C24 111.9(2)
C32 C25 H25A 109.2
C24 C25 H25A 109.2
C32 C25 H25B 109.2
C24 C25 H25B 109.2
H25A C25 H25B 107.9
N1 C5 C6 127.9(2)
N1 C5 C12 118.0(2)
C6 C5 C12 114.0(2)
C16 C17 H17A 109.5
C16 C17 H17B 109.5
H17A C17 H17B 109.5
C16 C17 H17C 109.5
H17A C17 H17C 109.5
H17B C17 H17C 109.5
C11 C10 C1 118.0(2)
C11 C10 C9 118.1(2)
C1 C10 C9 123.7(2)
Si1 C47 H47A 109.5
Si1 C47 H47B 109.5
H47A C47 H47B 109.5
Si1 C47 H47C 109.5
H47A C47 H47C 109.5
H47B C47 H47C 109.5
C3 C2 C1 118.6(2)
C3 C2 C16 120.8(2)
C1 C2 C16 120.5(2)
C39 C38 C43 109.5(2)
C39 C38 C37 109.8(2)
C43 C38 C37 109.1(2)
C39 C38 H38 109.5
C43 C38 H38 109.5
C37 C38 H38 109.5
Si1 C46 H46A 109.5
Si1 C46 H46B 109.5
H46A C46 H46B 109.5
Si1 C46 H46C 109.5
H46A C46 H46C 109.5
H46B C46 H46C 109.5
C10 C11 C4 124.0(2)
C10 C11 O1 120.3(2)
C4 C11 O1 115.7(2)
C7 C8 C13 121.0(2)
C7 C8 H8 119.5
C13 C8 H8 119.5
Si1 C44 Th1 129.62(15)
Si1 C44 H44A 104.9
Th1 C44 H44A 104.9
Si1 C44 H44B 104.9
Th1 C44 H44B 104.9
H44A C44 H44B 105.8
C2 C3 C4 123.2(2)
C2 C3 H3 118.4
C4 C3 H3 118.4
C8 C7 C6 118.5(2)
C8 C7 C20 122.5(2)
C6 C7 C20 119.0(2)
C13 C12 C5 124.7(2)
C13 C12 O1 120.5(2)
C5 C12 O1 114.9(2)
C13 C9 C10 107.7(2)
C13 C9 C15 111.8(2)
C10 C9 C15 111.9(2)
C13 C9 C14 107.9(2)
C10 C9 C14 108.5(2)
C15 C9 C14 109.0(3)
C2 C1 C10 120.9(2)
C2 C1 H1 119.6
C10 C1 H1 119.6
C7 C6 C5 123.8(2)
C7 C6 H6 118.1
C5 C6 H6 118.1
C33 C28 C27 109.2(2)
C33 C28 C29 109.8(2)
C27 C28 C29 110.0(2)
C33 C28 H28 109.3
C27 C28 H28 109.3
C29 C28 H28 109.3
C31 C30 C26 109.1(2)
C31 C30 C29 109.7(3)
C26 C30 C29 109.5(2)
C31 C30 H30 109.5
C26 C30 H30 109.5
C29 C30 H30 109.5
C38 C37 C34 110.6(2)
C38 C37 H37A 109.5
C34 C37 H37A 109.5
C38 C37 H37B 109.5
C34 C37 H37B 109.5
H37A C37 H37B 108.1
C43 C42 C41 109.6(2)
C43 C42 C35 110.0(2)
C41 C42 C35 108.5(2)
C43 C42 H42 109.6
C41 C42 H42 109.6
C35 C42 H42 109.6
C39 C40 C41 110.2(2)
C39 C40 C36 109.1(2)
C41 C40 C36 109.5(2)
C39 C40 H40 109.4
C41 C40 H40 109.4
C36 C40 H40 109.4
C22 C20 C23 108.8(2)
C22 C20 C21 109.3(3)
C23 C20 C21 107.4(3)
C22 C20 C7 108.4(2)
C23 C20 C7 112.0(2)
C21 C20 C7 110.9(2)
C40 C41 C42 108.8(2)
C40 C41 H41A 109.9
C42 C41 H41A 109.9
C40 C41 H41B 109.9
C42 C41 H41B 109.9
H41A C41 H41B 108.3
C18 C16 C17 109.2(3)
C18 C16 C19 109.3(3)
C17 C16 C19 107.1(3)
C18 C16 C2 108.3(2)
C17 C16 C2 112.6(2)
C19 C16 C2 110.4(2)
C30 C26 C24 111.2(2)
C30 C26 H26A 109.4
C24 C26 H26A 109.4
C30 C26 H26B 109.4
C24 C26 H26B 109.4
H26A C26 H26B 108.0
C40 C36 C34 111.0(2)
C40 C36 H36A 109.4
C34 C36 H36A 109.4
C40 C36 H36B 109.4
C34 C36 H36B 109.4
H36A C36 H36B 108.0
C42 C35 C34 112.2(2)
C42 C35 H35A 109.2
C34 C35 H35A 109.2
C42 C35 H35B 109.2
C34 C35 H35B 109.2
H35A C35 H35B 107.9
C28 C27 C24 110.9(2)
C28 C27 H27A 109.5
C24 C27 H27A 109.5
C28 C27 H27B 109.5
C24 C27 H27B 109.5
H27A C27 H27B 108.0
C20 C21 H21A 109.5
C20 C21 H21B 109.5
H21A C21 H21B 109.5
C20 C21 H21C 109.5
H21A C21 H21C 109.5
H21B C21 H21C 109.5
C16 C19 H19A 109.5
C16 C19 H19B 109.5
H19A C19 H19B 109.5
C16 C19 H19C 109.5
H19A C19 H19C 109.5
H19B C19 H19C 109.5
C32 C31 C30 109.3(2)
C32 C31 H31A 109.8
C30 C31 H31A 109.8
C32 C31 H31B 109.8
C30 C31 H31B 109.8
H31A C31 H31B 108.3
C31 C32 C33 109.3(2)
C31 C32 C25 109.6(3)
C33 C32 C25 109.7(2)
C31 C32 H32 109.4
C33 C32 H32 109.4
C25 C32 H32 109.4
C20 C22 H22A 109.5
C20 C22 H22B 109.5
H22A C22 H22B 109.5
C20 C22 H22C 109.5
H22A C22 H22C 109.5
H22B C22 H22C 109.5
C42 C43 C38 109.4(2)
C42 C43 H43A 109.8
C38 C43 H43A 109.8
C42 C43 H43B 109.8
C38 C43 H43B 109.8
H43A C43 H43B 108.3
C16 C18 H18A 109.5
C16 C18 H18B 109.5
H18A C18 H18B 109.5
C16 C18 H18C 109.5
H18A C18 H18C 109.5
H18B C18 H18C 109.5

loop_
_geom_bond_atom_site_label_1
_geom_bond_atom_site_label_2
_geom_bond_distance
Th1 N2 2.360(2)
Th1 N1 2.368(2)
Th1 C44 2.528(3)
Th1 C48 2.549(3)
Th1 O1 2.5641(17)
Th1 O2 2.6921(19)
Si2 C48 1.859(3)
Si2 C49 1.867(3)
Si2 C51 1.868(3)
Si2 C50 1.881(3)
Si1 C44 1.854(3)
Si1 C46 1.856(4)
Si1 C47 1.864(4)
Si1 C45 1.873(4)
O1 C11 1.416(3)
O1 C12 1.420(3)
O2 C52 1.442(3)
O2 C55 1.444(3)
N1 C5 1.401(3)
N1 C24 1.493(3)
N2 C4 1.403(3)
N2 C34 1.496(3)
C55 C54 1.498(5)
C55 H55A 0.9900
C55 H55B 0.9900
C29 C28 1.537(4)
C29 C30 1.539(4)
C29 H29A 0.9900
C29 H29B 0.9900
C52 C53 1.490(5)
C52 H52A 0.9900
C52 H52B 0.9900
C48 H48A 0.9900
C48 H48B 0.9900
C45 H45A 0.9800
C45 H45B 0.9800
C45 H45C 0.9800
C50 H50A 0.9800
C50 H50B 0.9800
C50 H50C 0.9800
C39 C38 1.528(4)
C39 C40 1.531(4)
C39 H39A 0.9900
C39 H39B 0.9900
C54 C53 1.512(5)
C54 H54A 0.9900
C54 H54B 0.9900
C4 C11 1.397(3)
C4 C3 1.405(3)
C53 H53A 0.9900
C53 H53B 0.9900
C13 C12 1.378(3)
C13 C8 1.403(3)
C13 C9 1.526(4)
C51 H51A 0.9800
C51 H51B 0.9800
C51 H51C 0.9800
C24 C27 1.542(4)
C24 C26 1.542(4)
C24 C25 1.554(3)
C33 C32 1.526(4)
C33 C28 1.531(4)
C33 H33A 0.9900
C33 H33B 0.9900
C14 C9 1.548(4)
C14 H14A 0.9800
C14 H14B 0.9800
C14 H14C 0.9800
C34 C35 1.542(3)
C34 C36 1.544(4)
C34 C37 1.547(4)
C23 C20 1.528(4)
C23 H23A 0.9800
C23 H23B 0.9800
C23 H23C 0.9800
C15 C9 1.537(4)
C15 H15A 0.9800
C15 H15B 0.9800
C15 H15C 0.9800
C49 H49A 0.9800
C49 H49B 0.9800
C49 H49C 0.9800
C25 C32 1.534(4)
C25 H25A 0.9900
C25 H25B 0.9900
C5 C6 1.405(3)
C5 C12 1.414(3)
C17 C16 1.525(4)
C17 H17A 0.9800
C17 H17B 0.9800
C17 H17C 0.9800
C10 C11 1.391(3)
C10 C1 1.394(4)
C10 C9 1.528(4)
C47 H47A 0.9800
C47 H47B 0.9800
C47 H47C 0.9800
C2 C3 1.391(3)
C2 C1 1.393(4)
C2 C16 1.538(4)
C38 C43 1.533(4)
C38 C37 1.543(3)
C38 H38 1.0000
C46 H46A 0.9800
C46 H46B 0.9800
C46 H46C 0.9800
C8 C7 1.383(4)
C8 H8 0.9500
C44 H44A 0.9900
C44 H44B 0.9900
C3 H3 0.9500
C7 C6 1.400(3)
C7 C20 1.536(3)
C1 H1 0.9500
C6 H6 0.9500
C28 C27 1.536(4)
C28 H28 1.0000
C30 C31 1.529(4)
C30 C26 1.533(4)
C30 H30 1.0000
C37 H37A 0.9900
C37 H37B 0.9900
C42 C43 1.527(4)
C42 C41 1.536(4)
C42 C35 1.541(3)
C42 H42 1.0000
C40 C41 1.531(4)
C40 C36 1.536(3)
C40 H40 1.0000
C20 C22 1.525(4)
C20 C21 1.535(4)
C41 H41A 0.9900
C41 H41B 0.9900
C16 C18 1.525(4)
C16 C19 1.534(4)
C26 H26A 0.9900
C26 H26B 0.9900
C36 H36A 0.9900
C36 H36B 0.9900
C35 H35A 0.9900
C35 H35B 0.9900
C27 H27A 0.9900
C27 H27B 0.9900
C21 H21A 0.9800
C21 H21B 0.9800
C21 H21C 0.9800
C19 H19A 0.9800
C19 H19B 0.9800
C19 H19C 0.9800
C31 C32 1.525(4)
C31 H31A 0.9900
C31 H31B 0.9900
C32 H32 1.0000
C22 H22A 0.9800
C22 H22B 0.9800
C22 H22C 0.9800
C43 H43A 0.9900
C43 H43B 0.9900
C18 H18A 0.9800
C18 H18B 0.9800
C18 H18C 0.9800

loop_
_geom_torsion_atom_site_label_1
_geom_torsion_atom_site_label_2
_geom_torsion_atom_site_label_3
_geom_torsion_atom_site_label_4
_geom_torsion
C52 O2 C55 C54 -38.1(4)
Th1 O2 C55 C54 153.2(3)
C55 O2 C52 C53 39.9(4)
Th1 O2 C52 C53 -150.4(3)
C49 Si2 C48 Th1 -50.82(19)
C51 Si2 C48 Th1 66.38(17)
C50 Si2 C48 Th1 -171.73(13)
O2 C55 C54 C53 21.4(5)
C34 N2 C4 C11 -161.1(3)
Th1 N2 C4 C11 20.4(3)
C34 N2 C4 C3 20.2(4)
Th1 N2 C4 C3 -158.3(2)
O2 C52 C53 C54 -25.7(5)
C55 C54 C53 C52 2.5(6)
C5 N1 C24 C27 69.3(3)
Th1 N1 C24 C27 -107.0(2)
C5 N1 C24 C26 -58.8(3)
Th1 N1 C24 C26 124.86(19)
C5 N1 C24 C25 -174.7(2)
Th1 N1 C24 C25 8.9(3)
C4 N2 C34 C35 165.3(2)
Th1 N2 C34 C35 -16.1(3)
C4 N2 C34 C36 49.8(3)
Th1 N2 C34 C36 -131.61(19)
C4 N2 C34 C37 -77.4(3)
Th1 N2 C34 C37 101.2(2)
N1 C24 C25 C32 178.8(2)
C27 C24 C25 C32 -59.6(3)
C26 C24 C25 C32 58.7(3)
C24 N1 C5 C6 -10.1(4)
Th1 N1 C5 C6 166.1(2)
C24 N1 C5 C12 171.0(2)
Th1 N1 C5 C12 -12.9(4)
C40 C39 C38 C43 -58.7(3)
C40 C39 C38 C37 61.0(3)
C1 C10 C11 C4 4.7(4)
C9 C10 C11 C4 -170.5(3)
C1 C10 C11 O1 -176.2(2)
C9 C10 C11 O1 8.7(4)
N2 C4 C11 C10 175.8(3)
C3 C4 C11 C10 -5.3(4)
N2 C4 C11 O1 -3.4(4)
C3 C4 C11 O1 175.5(2)
C12 O1 C11 C10 26.8(4)
Th1 O1 C11 C10 168.0(2)
C12 O1 C11 C4 -154.0(2)
Th1 O1 C11 C4 -12.8(3)
C12 C13 C8 C7 1.0(4)
C9 C13 C8 C7 -175.4(3)
C46 Si1 C44 Th1 -129.9(2)
C47 Si1 C44 Th1 108.1(2)
C45 Si1 C44 Th1 -11.7(2)
C1 C2 C3 C4 -0.4(4)
C16 C2 C3 C4 -178.9(3)
C11 C4 C3 C2 3.1(4)
N2 C4 C3 C2 -178.2(3)
C13 C8 C7 C6 0.4(4)
C13 C8 C7 C20 -177.9(3)
C8 C13 C12 C5 -1.6(4)
C9 C13 C12 C5 174.9(3)
C8 C13 C12 O1 177.8(2)
C9 C13 C12 O1 -5.7(4)
N1 C5 C12 C13 179.9(3)
C6 C5 C12 C13 0.8(4)
N1 C5 C12 O1 0.5(4)
C6 C5 C12 O1 -178.6(2)
C11 O1 C12 C13 -28.4(4)
Th1 O1 C12 C13 -169.0(2)
C11 O1 C12 C5 151.0(2)
Th1 O1 C12 C5 10.5(3)
C12 C13 C9 C10 37.6(3)
C8 C13 C9 C10 -146.1(3)
C12 C13 C9 C15 160.9(3)
C8 C13 C9 C15 -22.8(4)
C12 C13 C9 C14 -79.3(3)
C8 C13 C9 C14 97.0(3)
C11 C10 C9 C13 -38.9(3)
C1 C10 C9 C13 146.2(3)
C11 C10 C9 C15 -162.1(3)
C1 C10 C9 C15 23.0(4)
C11 C10 C9 C14 77.6(3)
C1 C10 C9 C14 -97.3(3)
C3 C2 C1 C10 -0.5(4)
C16 C2 C1 C10 178.0(3)
C11 C10 C1 C2 -1.5(4)
C9 C10 C1 C2 173.4(3)
C8 C7 C6 C5 -1.3(4)
C20 C7 C6 C5 177.1(3)
N1 C5 C6 C7 -178.3(3)
C12 C5 C6 C7 0.7(4)
C32 C33 C28 C27 60.1(3)
C32 C33 C28 C29 -60.5(3)
C30 C29 C28 C33 58.9(3)
C30 C29 C28 C27 -61.2(3)
C28 C29 C30 C31 -58.5(3)
C28 C29 C30 C26 61.2(3)
C39 C38 C37 C34 -57.4(3)
C43 C38 C37 C34 62.5(3)
N2 C34 C37 C38 -177.1(2)
C35 C34 C37 C38 -60.0(3)
C36 C34 C37 C38 54.7(3)
C38 C39 C40 C41 58.9(3)
C38 C39 C40 C36 -61.3(3)
C8 C7 C20 C22 109.9(3)
C6 C7 C20 C22 -68.4(3)
C8 C7 C20 C23 -10.2(4)
C6 C7 C20 C23 171.5(3)
C8 C7 C20 C21 -130.2(3)
C6 C7 C20 C21 51.5(4)
C39 C40 C41 C42 -59.3(3)
C36 C40 C41 C42 60.7(3)
C43 C42 C41 C40 60.6(3)
C35 C42 C41 C40 -59.6(3)
C3 C2 C16 C18 108.8(3)
C1 C2 C16 C18 -69.7(4)
C3 C2 C16 C17 -12.0(4)
C1 C2 C16 C17 169.5(3)
C3 C2 C16 C19 -131.6(3)
C1 C2 C16 C19 49.9(4)
C31 C30 C26 C24 62.5(3)
C29 C30 C26 C24 -57.6(3)
N1 C24 C26 C30 -176.7(2)
C27 C24 C26 C30 53.9(3)
C25 C24 C26 C30 -59.9(3)
C39 C40 C36 C34 58.6(3)
C41 C40 C36 C34 -62.1(3)
N2 C34 C36 C40 175.3(2)
C35 C34 C36 C40 59.5(3)
C37 C34 C36 C40 -55.7(3)
C43 C42 C35 C34 -58.5(3)
C41 C42 C35 C34 61.3(3)
N2 C34 C35 C42 -179.6(2)
C36 C34 C35 C42 -59.8(3)
C37 C34 C35 C42 58.1(3)
C33 C28 C27 C24 -63.3(3)
C29 C28 C27 C24 57.2(3)
N1 C24 C27 C28 178.0(2)
C26 C24 C27 C28 -53.5(3)
C25 C24 C27 C28 60.8(3)
C26 C30 C31 C32 -60.1(3)
C29 C30 C31 C32 59.9(3)
C30 C31 C32 C33 -61.5(3)
C30 C31 C32 C25 58.8(3)
C28 C33 C32 C31 61.7(3)
C28 C33 C32 C25 -58.6(3)
C24 C25 C32 C31 -59.7(3)
C24 C25 C32 C33 60.4(3)
C41 C42 C43 C38 -61.2(3)
C35 C42 C43 C38 58.0(3)
C39 C38 C43 C42 59.9(3)
C37 C38 C43 C42 -60.2(3)
